data_2020480
loop_
_publ_author_name
'Badour, Alec R.'
'Wisniewski, John A.'
'Mohanty, Dillip K.'
'Squattrito, Philip J.'

_publ_section_title
;
 Two <i>N</i>-(2-phenylethyl)nitroaniline derivatives as precursors for
 slow and sustained nitric oxide release agents
;
_journal_coeditor_code QS3054
_journal_issue 5
_journal_name_full 'Acta Crystallographica Section C'
_journal_page_first 405
_journal_page_last 410
_journal_paper_doi 10.1107/S2053229616005763
_journal_volume 72
_journal_year 2016
_chemical_formula_iupac 'C16 H17 N3 O6'
_chemical_formula_moiety 'C16 H17 N3 O6'
_chemical_formula_sum 'C16 H17 N3 O6'
_chemical_formula_weight 347.33
_chemical_melting_point 379
_chemical_name_common 2,4-dinitro-N-(2-(3,4-dimethoxy)phenylethyl)aniline
_chemical_name_systematic
;
<i>N</i>-[2-(3,4-Dimethoxyphenyl)ethyl]-2,4-dinitroaniline
;
_space_group_IT_number 14
_symmetry_cell_setting monoclinic
_symmetry_space_group_name_Hall '-P 2ybc'
_symmetry_space_group_name_H-M 'P 1 21/c 1'
_atom_sites_solution_hydrogens geom
_atom_sites_solution_primary direct
_atom_sites_solution_secondary difmap
_cell_angle_alpha 90.0000
_cell_angle_beta 101.297(7)
_cell_angle_gamma 90.0000
_cell_formula_units_Z 4
_cell_length_a 13.0087(12)
_cell_length_b 7.2092(6)
_cell_length_c 17.0024(16)
_cell_measurement_reflns_used 13648
_cell_measurement_temperature 173
_cell_measurement_theta_max 27.60
_cell_measurement_theta_min 3.10
_cell_volume 1563.6(2)
_computing_cell_refinement
;
CrystalClear-SM Expert (Rigaku, 2011)
;
_computing_data_collection
;
CrystalClear-SM Expert (Rigaku, 2011)
;
_computing_data_reduction
;
CrystalClear-SM Expert (Rigaku, 2011)
;
_computing_molecular_graphics
;
CrystalMaker (Palmer, 2013)
;
_computing_publication_material
;
CrystalStructure (Rigaku, 2010)
;
_computing_structure_refinement
;
SHELXL97 (Sheldrick, 2008)
;
_computing_structure_solution
;
SHELXS97 (Sheldrick, 2008)
;
_diffrn_ambient_temperature 173
_diffrn_detector_area_resol_mean 6.827
_diffrn_measured_fraction_theta_full 0.999
_diffrn_measured_fraction_theta_max 0.999
_diffrn_measurement_device_type 'Rigaku XtaLAB mini'
_diffrn_measurement_method '\w scans'
_diffrn_radiation_type 'Mo K\a'
_diffrn_radiation_wavelength 0.71075
_diffrn_reflns_av_R_equivalents 0.0300
_diffrn_reflns_limit_h_max 16
_diffrn_reflns_limit_h_min 0
_diffrn_reflns_limit_k_max 9
_diffrn_reflns_limit_k_min 0
_diffrn_reflns_limit_l_max 21
_diffrn_reflns_limit_l_min -22
_diffrn_reflns_number 16236
_diffrn_reflns_theta_full 27.48
_diffrn_reflns_theta_max 27.48
_diffrn_standards_number 0
_exptl_absorpt_coefficient_mu 0.115
_exptl_absorpt_correction_T_max 0.987
_exptl_absorpt_correction_T_min 0.828
_exptl_absorpt_correction_type multi-scan
_exptl_absorpt_process_details
;
(<i>REQAB</i>; Rigaku, 1998)
;
_exptl_crystal_colour yellow
_exptl_crystal_density_diffrn 1.475
_exptl_crystal_density_method 'not measured'
_exptl_crystal_description prism
_exptl_crystal_F_000 728.00
_exptl_crystal_size_max 0.300
_exptl_crystal_size_mid 0.230
_exptl_crystal_size_min 0.110
_refine_diff_density_max 0.250
_refine_diff_density_min -0.210
_refine_ls_extinction_method none
_refine_ls_goodness_of_fit_ref 1.035
_refine_ls_hydrogen_treatment mixed
_refine_ls_number_parameters 232
_refine_ls_number_reflns 3578
_refine_ls_number_restraints 0
_refine_ls_R_factor_gt 0.0394
_refine_ls_shift/su_max 0.000
_refine_ls_structure_factor_coef Fsqd
_refine_ls_weighting_details 'w = 1/[\s^2^(Fo^2^)+(0.0463P)^2^+0.5551P] where P=(Fo^2^+2Fc^2^)/3'
_refine_ls_weighting_scheme calc
_refine_ls_wR_factor_ref 0.1018
_reflns_number_gt 2913
_reflns_number_total 3578
_reflns_threshold_expression F^2^>2.0\s(F^2^)
_cod_data_source_file qs3054sup1.cif
_cod_data_source_block C16H17N3O6
_cod_depositor_comments 'Adding full bibliography for 2020480--2020481.cif.'
_cod_original_cell_volume 1563.6(3)
_cod_original_sg_symbol_H-M 'P 21/c'
_cod_database_code 2020480
_cod_database_fobs_code 2020480

loop_
_symmetry_equiv_pos_site_id
_symmetry_equiv_pos_as_xyz
1 +X,+Y,+Z
2 -X,1/2+Y,1/2-Z
3 -X,-Y,-Z
4 +X,1/2-Y,1/2+Z

loop_
_atom_site_type_symbol
_atom_site_label
_atom_site_fract_x
_atom_site_fract_y
_atom_site_fract_z
_atom_site_U_iso_or_equiv
_atom_site_adp_type
_atom_site_calc_flag
_atom_site_refinement_flags
_atom_site_occupancy
_atom_site_symmetry_multiplicity
O O1 0.50724(8) 0.36301(14) 0.55427(6) 0.0306(3) Uani d . 1.0 4
O O2 0.59579(8) 0.20106(16) 0.65080(6) 0.0376(3) Uani d . 1.0 4
O O3 0.50832(10) -0.40323(16) 0.70903(7) 0.0420(3) Uani d . 1.0 4
O O4 0.35411(10) -0.51340(17) 0.66066(8) 0.0517(4) Uani d . 1.0 4
O O5 -0.11203(7) 0.32905(14) 0.18040(5) 0.0258(3) Uani d . 1.0 4
O O6 -0.03845(8) 0.26591(16) 0.05233(6) 0.0334(3) Uani d . 1.0 4
N N1 0.33525(9) 0.22648(17) 0.46307(7) 0.0269(3) Uani d . 1.0 4
N N2 0.52004(8) 0.22122(16) 0.59592(6) 0.0235(3) Uani d . 1.0 4
N N3 0.42160(10) -0.39309(17) 0.66489(8) 0.0331(3) Uani d . 1.0 4
C C1 0.35750(10) 0.08081(19) 0.51259(8) 0.0228(3) Uani d . 1.0 4
C C2 0.44436(10) 0.07215(18) 0.57820(8) 0.0217(3) Uani d . 1.0 4
C C3 0.46459(10) -0.08259(19) 0.62744(8) 0.0240(3) Uani d . 1.0 4
C C4 0.39807(11) -0.23130(19) 0.61328(8) 0.0265(3) Uani d . 1.0 4
C C5 0.31178(11) -0.2314(2) 0.55030(9) 0.0308(4) Uani d . 1.0 4
C C6 0.29284(11) -0.0811(2) 0.50082(9) 0.0284(3) Uani d . 1.0 4
C C7 0.25803(11) 0.2181(2) 0.38831(8) 0.0282(3) Uani d . 1.0 4
C C8 0.24450(11) 0.4040(2) 0.34585(9) 0.0288(3) Uani d . 1.0 4
C C9 0.17168(10) 0.37890(18) 0.26557(8) 0.0243(3) Uani d . 1.0 4
C C10 0.06282(10) 0.37334(18) 0.26141(8) 0.0224(3) Uani d . 1.0 4
C C11 -0.00532(10) 0.33682(18) 0.18985(8) 0.0215(3) Uani d . 1.0 4
C C12 0.03522(11) 0.30424(19) 0.12024(8) 0.0243(3) Uani d . 1.0 4
C C13 0.14211(11) 0.3120(2) 0.12406(8) 0.0287(3) Uani d . 1.0 4
C C14 0.21010(11) 0.3498(2) 0.19655(9) 0.0285(3) Uani d . 1.0 4
C C15 -0.15456(11) 0.3490(2) 0.25142(8) 0.0275(3) Uani d . 1.0 4
C C16 -0.00099(14) 0.2459(3) -0.02060(9) 0.0421(4) Uani d . 1.0 4
H H1 0.3796(14) 0.313(3) 0.4672(10) 0.034(5) Uiso d . 1.0 4
H H3 0.5237 -0.0852 0.6703 0.0288 Uiso calc R 1.0 4
H H5 0.2663 -0.3356 0.5418 0.0369 Uiso calc R 1.0 4
H H6 0.2348 -0.0841 0.4571 0.0340 Uiso calc R 1.0 4
H H7A 0.1898 0.1779 0.4000 0.0339 Uiso calc R 1.0 4
H H7B 0.2804 0.1246 0.3525 0.0339 Uiso calc R 1.0 4
H H8A 0.2146 0.4953 0.3786 0.0346 Uiso calc R 1.0 4
H H8B 0.3133 0.4508 0.3380 0.0346 Uiso calc R 1.0 4
H H10 0.0356 0.3950 0.3085 0.0269 Uiso calc R 1.0 4
H H13 0.1696 0.2914 0.0770 0.0345 Uiso calc R 1.0 4
H H14 0.2835 0.3556 0.1983 0.0342 Uiso calc R 1.0 4
H H15A -0.2310 0.3357 0.2379 0.0330 Uiso calc R 1.0 4
H H15B -0.1367 0.4718 0.2748 0.0330 Uiso calc R 1.0 4
H H15C -0.1252 0.2532 0.2903 0.0330 Uiso calc R 1.0 4
H H16A 0.0481 0.1415 -0.0158 0.0505 Uiso calc R 1.0 4
H H16B 0.0349 0.3599 -0.0313 0.0505 Uiso calc R 1.0 4
H H16C -0.0602 0.2226 -0.0648 0.0505 Uiso calc R 1.0 4

loop_
_atom_site_aniso_label
_atom_site_aniso_U_11
_atom_site_aniso_U_22
_atom_site_aniso_U_33
_atom_site_aniso_U_12
_atom_site_aniso_U_13
_atom_site_aniso_U_23
O1 0.0342(6) 0.0262(6) 0.0283(5) -0.0051(5) -0.0016(5) 0.0046(4)
O2 0.0286(6) 0.0401(7) 0.0363(6) -0.0076(5) -0.0125(5) 0.0083(5)
O3 0.0509(7) 0.0392(7) 0.0350(6) 0.0064(6) 0.0061(6) 0.0117(5)
O4 0.0535(8) 0.0356(7) 0.0713(9) -0.0086(6) 0.0254(7) 0.0133(7)
O5 0.0189(5) 0.0352(6) 0.0215(5) 0.0017(4) -0.0004(4) -0.0005(4)
O6 0.0329(6) 0.0477(7) 0.0178(5) 0.0003(5) 0.0007(4) -0.0013(5)
N1 0.0223(6) 0.0273(7) 0.0277(6) -0.0026(5) -0.0037(5) 0.0001(5)
N2 0.0212(6) 0.0261(6) 0.0217(6) -0.0013(5) 0.0006(5) 0.0002(5)
N3 0.0419(8) 0.0260(7) 0.0356(7) 0.0003(6) 0.0179(6) 0.0039(6)
C1 0.0189(6) 0.0258(7) 0.0236(6) 0.0024(5) 0.0037(5) -0.0035(6)
C2 0.0193(6) 0.0240(7) 0.0218(6) -0.0008(5) 0.0042(5) -0.0031(5)
C3 0.0248(7) 0.0276(7) 0.0205(6) 0.0021(6) 0.0067(5) -0.0020(6)
C4 0.0307(7) 0.0243(7) 0.0269(7) 0.0016(6) 0.0114(6) 0.0016(6)
C5 0.0279(8) 0.0277(8) 0.0384(8) -0.0052(6) 0.0107(6) -0.0041(6)
C6 0.0212(7) 0.0315(8) 0.0306(7) -0.0017(6) 0.0008(6) -0.0040(6)
C7 0.0234(7) 0.0283(7) 0.0287(7) -0.0004(6) -0.0054(6) -0.0003(6)
C8 0.0227(7) 0.0270(8) 0.0326(8) -0.0015(6) -0.0051(6) 0.0012(6)
C9 0.0226(7) 0.0186(6) 0.0290(7) 0.0000(5) -0.0016(6) 0.0041(6)
C10 0.0233(7) 0.0211(7) 0.0218(6) 0.0016(5) 0.0018(5) 0.0012(5)
C11 0.0206(7) 0.0195(6) 0.0230(7) 0.0020(5) 0.0013(5) 0.0034(5)
C12 0.0268(7) 0.0236(7) 0.0208(6) 0.0027(6) 0.0003(5) 0.0041(6)
C13 0.0308(8) 0.0302(8) 0.0268(7) 0.0026(6) 0.0097(6) 0.0051(6)
C14 0.0205(7) 0.0278(8) 0.0368(8) 0.0008(6) 0.0045(6) 0.0061(6)
C15 0.0231(7) 0.0331(8) 0.0265(7) 0.0012(6) 0.0053(6) -0.0029(6)
C16 0.0505(10) 0.0546(11) 0.0210(7) 0.0033(8) 0.0068(7) -0.0018(7)

loop_
_atom_type_symbol
_atom_type_description
_atom_type_scat_dispersion_real
_atom_type_scat_dispersion_imag
_atom_type_scat_source
C C 0.0033 0.0016
;
International Tables for Crystallography
(1992, Vol. C, Tables 4.2.6.8 and 6.1.1.4)
;
H H 0.0000 0.0000
;
International Tables for Crystallography
(1992, Vol. C, Table 6.1.1.4)
;
N N 0.0061 0.0033
;
International Tables for Crystallography
(1992, Vol. C, Tables 4.2.6.8 and 6.1.1.4)
;
O O 0.0106 0.0060
;
International Tables for Crystallography
(1992, Vol. C, Tables 4.2.6.8 and 6.1.1.4)
;

loop_
_geom_angle_atom_site_label_1
_geom_angle_atom_site_label_2
_geom_angle_atom_site_label_3
_geom_angle
_geom_angle_publ_flag
C12 O6 C16 116.71(12) no
C11 O5 C15 116.64(10) no
O4 N3 O3 123.71(13) no
O4 N3 C4 117.89(12) no
O3 N3 C4 118.38(13) no
O2 N2 O1 122.15(12) no
O2 N2 C2 118.85(11) no
O1 N2 C2 118.98(10) no
C1 N1 C7 122.78(12) no
N3 C4 C3 118.06(12) no
N3 C4 C5 120.42(13) no
C3 C4 C5 121.50(13) no
C4 C3 C2 118.98(12) no
N2 C2 C3 115.45(11) no
N2 C2 C1 122.18(12) no
C3 C2 C1 122.32(12) no
N1 C1 C2 124.47(12) no
N1 C1 C6 120.17(12) no
C2 C1 C6 115.36(12) no
C1 C6 C5 122.13(13) no
C4 C5 C6 119.69(14) no
N1 C7 C8 111.96(12) no
C7 C8 C9 108.53(11) no
C8 C9 C14 121.27(13) no
C8 C9 C10 119.74(13) no
C14 C9 C10 118.87(12) no
C9 C14 C13 120.57(14) no
C14 C13 C12 120.51(14) no
O6 C12 C13 125.24(14) no
O6 C12 C11 115.16(13) no
C13 C12 C11 119.60(12) no
O5 C11 C12 115.71(11) no
O5 C11 C10 124.91(13) no
C12 C11 C10 119.38(13) no
C9 C10 C11 121.05(14) no
C1 N1 H1 117.9(11) no
C7 N1 H1 116.5(11) no
C4 C3 H3 120.512 no
C2 C3 H3 120.513 no
C1 C6 H6 118.934 no
C5 C6 H6 118.938 no
C4 C5 H5 120.152 no
C6 C5 H5 120.153 no
N1 C7 H7A 109.218 no
N1 C7 H7B 109.214 no
C8 C7 H7A 109.220 no
C8 C7 H7B 109.228 no
H7A C7 H7B 107.910 no
C7 C8 H8A 109.992 no
C7 C8 H8B 109.991 no
C9 C8 H8A 109.984 no
C9 C8 H8B 109.977 no
H8A C8 H8B 108.366 no
C9 C14 H14 119.710 no
C13 C14 H14 119.718 no
C14 C13 H13 119.748 no
C12 C13 H13 119.746 no
C9 C10 H10 119.473 no
C11 C10 H10 119.473 no
O6 C16 H16A 109.482 no
O6 C16 H16B 109.472 no
O6 C16 H16C 109.471 no
H16A C16 H16B 109.469 no
H16A C16 H16C 109.468 no
H16B C16 H16C 109.464 no
O5 C15 H15A 109.479 no
O5 C15 H15B 109.477 no
O5 C15 H15C 109.466 no
H15A C15 H15B 109.476 no
H15A C15 H15C 109.468 no
H15B C15 H15C 109.462 no

loop_
_geom_bond_atom_site_label_1
_geom_bond_atom_site_label_2
_geom_bond_distance
_geom_bond_publ_flag
O4 N3 1.2262(18) no
O3 N3 1.2286(17) no
O2 N2 1.2258(14) no
O1 N2 1.2361(15) no
O6 C12 1.3764(16) no
O6 C16 1.426(2) no
O5 C11 1.3670(16) no
O5 C15 1.4306(18) no
N3 C4 1.4556(19) no
N2 C2 1.4487(17) no
N1 C1 1.3417(18) no
N1 C7 1.4588(17) no
C4 C3 1.369(2) no
C4 C5 1.3913(19) no
C3 C2 1.3886(19) no
C2 C1 1.4252(17) no
C1 C6 1.430(2) no
C5 C6 1.364(2) no
C7 C8 1.516(2) no
C8 C9 1.5122(19) no
C9 C14 1.379(3) no
C9 C10 1.4046(19) no
C14 C13 1.3959(19) no
C13 C12 1.380(2) no
C12 C11 1.407(2) no
C11 C10 1.3831(18) no
N1 H1 0.844(18) no
C3 H3 0.950 no
C6 H6 0.950 no
C5 H5 0.950 no
C7 H7A 0.990 no
C7 H7B 0.990 no
C8 H8A 0.990 no
C8 H8B 0.990 no
C14 H14 0.950 no
C13 H13 0.950 no
C10 H10 0.950 no
C15 H15A 0.980 no
C15 H15B 0.980 no
C15 H15C 0.980 no
C16 H16A 0.980 no
C16 H16B 0.980 no
C16 H16C 0.980 no

loop_
_geom_hbond_atom_site_label_D
_geom_hbond_atom_site_label_H
_geom_hbond_atom_site_label_A
_geom_hbond_site_symmetry_A
_geom_hbond_distance_DH
_geom_hbond_distance_HA
_geom_hbond_distance_DA
_geom_hbond_angle_DHA
_geom_hbond_publ_flag
N1 H1 O1 . 0.844(18) 2.029(18) 2.6495(15) 129.8(15) yes
N1 H1 O1 3_666 0.844(18) 2.822(18) 3.6440(10) 165.3(15) yes

loop_
_geom_torsion_atom_site_label_1
_geom_torsion_atom_site_label_2
_geom_torsion_atom_site_label_3
_geom_torsion_atom_site_label_4
_geom_torsion
_geom_torsion_publ_flag
C16 O6 C12 C13 -4.7(2) no
C16 O6 C12 C11 175.43(12) no
C15 O5 C11 C12 175.81(10) no
C15 O5 C11 C10 -4.10(18) no
O4 N3 C4 C3 168.68(13) no
O4 N3 C4 C5 -13.0(2) no
O3 N3 C4 C3 -12.6(2) no
O3 N3 C4 C5 165.72(13) no
O2 N2 C2 C3 1.08(18) no
O2 N2 C2 C1 -176.42(11) no
O1 N2 C2 C3 179.69(11) no
O1 N2 C2 C1 2.20(19) no
C1 N1 C7 C8 177.32(12) no
C7 N1 C1 C2 168.31(12) no
C7 N1 C1 C6 -10.9(2) no
N3 C4 C3 C2 179.12(12) no
N3 C4 C5 C6 -177.78(13) no
C3 C4 C5 C6 0.5(3) no
C5 C4 C3 C2 0.8(3) no
C4 C3 C2 N2 -178.41(12) no
C4 C3 C2 C1 -0.9(2) no
N2 C2 C1 N1 -2.2(3) no
N2 C2 C1 C6 177.12(11) no
C3 C2 C1 N1 -179.48(13) no
C3 C2 C1 C6 -0.2(2) no
N1 C1 C6 C5 -179.15(13) no
C2 C1 C6 C5 1.5(2) no
C1 C6 C5 C4 -1.7(3) no
N1 C7 C8 C9 174.50(11) no
C7 C8 C9 C14 -95.55(15) no
C7 C8 C9 C10 80.42(15) no
C8 C9 C14 C13 174.79(11) no
C8 C9 C10 C11 -175.15(11) no
C14 C9 C10 C11 0.92(19) no
C10 C9 C14 C13 -1.2(2) no
C9 C14 C13 C12 0.4(2) no
C14 C13 C12 O6 -179.16(12) no
C14 C13 C12 C11 0.7(2) no
O6 C12 C11 O5 -1.03(17) no
O6 C12 C11 C10 178.89(11) no
C13 C12 C11 O5 179.09(12) no
C13 C12 C11 C10 -1.00(19) no
O5 C11 C10 C9 -179.91(11) no
C12 C11 C10 C9 0.18(19) no
